data_7204250
loop_
_publ_author_name
'Christine E. Elliott'
'David O. Miller'
'D. Jean Burnell'

_publ_section_title
;
 Synthesis of 6-alkyl analogues of the 1-azabicyclo[4.3.0]nonan-2-one
 system by a strategy of geminal acylation and Beckmann rearrangement
;
_journal_issue 2
_journal_name_full 'J. Chem. Soc., Perkin Trans. 1'
_journal_page_first 217
_journal_page_last 226
_journal_paper_doi 10.1039/b108164k
_journal_year 2002
_chemical_formula_moiety 'C16 H27 N O2 '
_chemical_formula_sum 'C16 H27 N O2'
_chemical_formula_weight 265.39
_space_group_IT_number 2
_symmetry_cell_setting triclinic
_symmetry_Int_Tables_number 2
_symmetry_space_group_name_Hall '-P 1'
_symmetry_space_group_name_H-M 'P -1'
_cell_angle_alpha 102.16(1)
_cell_angle_beta 90.42(1)
_cell_angle_gamma 99.49(1)
_cell_formula_units_Z 2
_cell_length_a 10.807(1)
_cell_length_b 12.290(2)
_cell_length_c 6.044(1)
_cell_measurement_reflns_used 25
_cell_measurement_temperature 299.2
_cell_measurement_theta_max 30.0
_cell_measurement_theta_min 29.1
_cell_volume 773.3(2)
_computing_cell_refinement 'MSC/AFC Diffractometer Control'
_computing_data_collection 'MSC/AFC Diffractometer Control'
_computing_data_reduction 'teXsan for Windows version 1.06 (MSC, 1997-1999)'
_computing_publication_material 'teXsan for Windows version 1.06 (MSC, 1997-1999)'
_computing_structure_refinement 'teXsan for Windows version 1.06 (MSC, 1997-1999)'
_computing_structure_solution 'SHELX97 (Sheldrick, 1997)'
_diffrn_ambient_temperature 299.2
_diffrn_measurement_device 'Rigaku AFC6S'
_diffrn_measurement_method \w-2\q
_diffrn_orient_matrix_UB_11 -0.04835
_diffrn_orient_matrix_UB_12 0.06395
_diffrn_orient_matrix_UB_13 0.02574
_diffrn_orient_matrix_UB_21 0.08049
_diffrn_orient_matrix_UB_22 0.05516
_diffrn_orient_matrix_UB_23 0.02098
_diffrn_orient_matrix_UB_31 -0.00150
_diffrn_orient_matrix_UB_32 -0.00163
_diffrn_orient_matrix_UB_33 -0.16611
_diffrn_radiation_detector 'scintillation counter'
_diffrn_radiation_monochromator graphite
_diffrn_radiation_source 'X-ray tube'
_diffrn_radiation_type 'Cu K\a'
_diffrn_radiation_wavelength 1.5418
_diffrn_reflns_av_R_equivalents 0.01560
_diffrn_reflns_av_sigmaI/netI 0.026
_diffrn_reflns_limit_h_max 12
_diffrn_reflns_limit_h_min 0
_diffrn_reflns_limit_k_max 13
_diffrn_reflns_limit_k_min -13
_diffrn_reflns_limit_l_max 6
_diffrn_reflns_limit_l_min -6
_diffrn_reflns_number 2433
_diffrn_reflns_reduction_process 'Lp corrections applied'
_diffrn_reflns_theta_max 60.08
_diffrn_reflns_theta_min 3.73
_diffrn_standards_decay_% 0.08
_diffrn_standards_interval_count 150
_diffrn_standards_number 3
_exptl_absorpt_coefficient_mu 0.580
_exptl_absorpt_correction_T_max 1.000
_exptl_absorpt_correction_T_min 0.904
_exptl_absorpt_correction_type
;
\y scans (North,Phillips & Matthews, 1968)
;
_exptl_crystal_colour colourless
_exptl_crystal_density_diffrn 1.140
_exptl_crystal_density_meas ?
_exptl_crystal_description prism
_exptl_crystal_F_000 292.00
_exptl_crystal_size_max 0.42
_exptl_crystal_size_mid 0.25
_exptl_crystal_size_min 0.15
_refine_diff_density_max 0.16
_refine_diff_density_min -0.12
_refine_ls_extinction_coef 0.0000178(6)
_refine_ls_extinction_expression 'equ(3) Acta Cryst.(1968) A24, p213.'
_refine_ls_extinction_method 'Zachariasen (1967)'
_refine_ls_goodness_of_fit_all 2.940
_refine_ls_goodness_of_fit_ref 3.220
_refine_ls_hydrogen_treatment refxyz
_refine_ls_matrix_type full
_refine_ls_number_constraints 0
_refine_ls_number_parameters 254
_refine_ls_number_reflns 1871
_refine_ls_number_restraints 0
_refine_ls_R_factor_all 0.0510
_refine_ls_R_factor_gt 0.0380
_refine_ls_shift/su_max 0.0000
_refine_ls_shift/su_mean 0.0000
_refine_ls_structure_factor_coef F
_refine_ls_weighting_details 'w = 1/[\s^2^(Fo) + 0.00002|Fo|^2^]'
_refine_ls_weighting_scheme sigma
_refine_ls_wR_factor_all 0.0410
_refine_ls_wR_factor_ref 0.0400
_reflns_number_gt 1871
_reflns_number_total 2293
_reflns_threshold_expression I>2.00\s(I)
_cod_data_source_file b108164k.txt
_cod_data_source_block '_cee20c-3_________________'
_cod_original_formula_sum 'C16 H27 N O2 '
_cod_database_code 7204250

loop_
_symmetry_equiv_pos_as_xyz
'   +x,   +y,   +z'
'   -x,   -y,   -z'

loop_
_atom_site_label
_atom_site_fract_x
_atom_site_fract_y
_atom_site_fract_z
_atom_site_U_iso_or_equiv
_atom_site_occupancy
_atom_site_refinement_flags
_atom_site_adp_type
_atom_site_calc_flag
_atom_site_calc_attached_atom
O(1) 0.06307(7) 0.13258(6) 0.4616(1) 0.0637(3) 1.000 . Uani d ?
O(2) 0.39110(8) 0.16089(7) 1.1421(1) 0.0696(3) 1.000 . Uani d ?
N(1) 0.15234(8) 0.04870(8) 0.7034(2) 0.0448(3) 1.000 . Uani d ?
C(1) 0.1482(1) 0.13366(9) 0.5996(2) 0.0459(3) 1.000 . Uani d ?
C(2) 0.2524(1) 0.2330(1) 0.6648(2) 0.0490(4) 1.000 . Uani d ?
C(3) 0.2880(1) 0.26007(9) 0.9175(2) 0.0431(3) 1.000 . Uani d ?
C(4) 0.31885(9) 0.15477(9) 0.9835(2) 0.0445(3) 1.000 . Uani d ?
C(5) 0.25879(9) 0.03836(8) 0.8465(2) 0.0396(3) 1.000 . Uani d ?
C(6) 0.2123(1) -0.03966(9) 1.0061(2) 0.0453(3) 1.000 . Uani d ?
C(7) 0.1703(1) -0.16209(9) 0.8858(2) 0.0436(3) 1.000 . Uani d ?
C(8) 0.2703(1) -0.21094(9) 0.7369(2) 0.0435(3) 1.000 . Uani d ?
C(9) 0.3128(1) -0.1334(1) 0.5753(2) 0.0512(4) 1.000 . Uani d ?
C(10) 0.3598(1) -0.0119(1) 0.6992(2) 0.0474(3) 1.000 . Uani d ?
C(11) 0.3995(1) 0.3561(1) 0.9727(3) 0.0675(4) 1.000 . Uani d ?
C(12) 0.1763(1) 0.2944(1) 1.0537(2) 0.0624(4) 1.000 . Uani d ?
C(13) 0.2300(1) -0.33691(9) 0.6186(2) 0.0521(4) 1.000 . Uani d ?
C(14) 0.1160(1) -0.3556(1) 0.4558(3) 0.0684(5) 1.000 . Uani d ?
C(15) 0.3384(2) -0.3790(1) 0.4840(3) 0.0863(6) 1.000 . Uani d ?
C(16) 0.1977(2) -0.4082(1) 0.7943(3) 0.0820(6) 1.000 . Uani d ?
H(27) 0.0983(9) -0.0062(9) 0.667(2) 0.044 1.000 . Uiso d ?
H(1) 0.326(1) 0.2143(9) 0.578(2) 0.054 1.000 . Uiso d ?
H(2) 0.227(1) 0.2988(9) 0.625(2) 0.054 1.000 . Uiso d ?
H(3) 0.280(1) -0.0348(8) 1.112(2) 0.050 1.000 . Uiso d ?
H(4) 0.146(1) -0.0109(8) 1.093(2) 0.050 1.000 . Uiso d ?
H(5) 0.1468(9) -0.2053(8) 1.007(2) 0.048 1.000 . Uiso d ?
H(6) 0.097(1) -0.1694(8) 0.791(2) 0.048 1.000 . Uiso d ?
H(7) 0.3397(9) -0.2080(8) 0.837(2) 0.048 1.000 . Uiso d ?
H(8) 0.379(1) -0.1590(9) 0.483(2) 0.056 1.000 . Uiso d ?
H(9) 0.243(1) -0.1343(9) 0.470(2) 0.056 1.000 . Uiso d ?
H(10) 0.387(1) 0.0357(9) 0.589(2) 0.052 1.000 . Uiso d ?
H(11) 0.430(1) -0.0106(9) 0.797(2) 0.052 1.000 . Uiso d ?
H(12) 0.417(1) 0.374(1) 1.127(2) 0.076 1.000 . Uiso d ?
H(13) 0.470(1) 0.329(1) 0.887(2) 0.076 1.000 . Uiso d ?
H(14) 0.382(1) 0.424(1) 0.923(2) 0.076 1.000 . Uiso d ?
H(15) 0.198(1) 0.316(1) 1.227(2) 0.070 1.000 . Uiso d ?
H(16) 0.157(1) 0.366(1) 1.018(2) 0.070 1.000 . Uiso d ?
H(17) 0.109(1) 0.232(1) 1.027(2) 0.070 1.000 . Uiso d ?
H(18) 0.043(1) -0.335(1) 0.536(2) 0.077 1.000 . Uiso d ?
H(19) 0.131(1) -0.310(1) 0.337(2) 0.077 1.000 . Uiso d ?
H(20) 0.100(1) -0.436(1) 0.377(2) 0.077 1.000 . Uiso d ?
H(21) 0.409(1) -0.364(1) 0.576(2) 0.098 1.000 . Uiso d ?
H(22) 0.318(1) -0.462(1) 0.424(2) 0.098 1.000 . Uiso d ?
H(23) 0.354(1) -0.344(1) 0.339(2) 0.098 1.000 . Uiso d ?
H(24) 0.265(1) -0.396(1) 0.906(2) 0.094 1.000 . Uiso d ?
H(25) 0.125(1) -0.391(1) 0.880(2) 0.094 1.000 . Uiso d ?
H(26) 0.180(1) -0.488(1) 0.721(2) 0.094 1.000 . Uiso d ?

loop_
_atom_site_aniso_label
_atom_site_aniso_U_11
_atom_site_aniso_U_22
_atom_site_aniso_U_33
_atom_site_aniso_U_12
_atom_site_aniso_U_13
_atom_site_aniso_U_23
O(1) 0.0624(5) 0.0549(5) 0.0728(6) 0.0012(4) -0.0332(5) 0.0196(4)
O(2) 0.0710(6) 0.0604(5) 0.0716(6) 0.0082(4) -0.0376(5) 0.0051(4)
N(1) 0.0362(5) 0.0408(5) 0.0557(6) -0.0019(4) -0.0145(4) 0.0137(5)
C(1) 0.0444(6) 0.0447(7) 0.0470(7) 0.0045(5) -0.0089(5) 0.0093(5)
C(2) 0.0505(7) 0.0474(7) 0.0470(7) -0.0007(6) -0.0046(6) 0.0128(6)
C(3) 0.0407(6) 0.0418(6) 0.0435(6) 0.0001(5) -0.0034(5) 0.0072(5)
C(4) 0.0358(6) 0.0510(7) 0.0441(6) 0.0059(5) -0.0065(5) 0.0054(5)
C(5) 0.0330(6) 0.0441(6) 0.0407(6) 0.0059(5) -0.0071(5) 0.0078(5)
C(6) 0.0454(7) 0.0519(7) 0.0401(6) 0.0122(6) 0.0001(5) 0.0102(5)
C(7) 0.0442(7) 0.0475(7) 0.0412(7) 0.0069(5) -0.0006(5) 0.0151(5)
C(8) 0.0408(6) 0.0477(7) 0.0425(6) 0.0105(5) -0.0059(5) 0.0085(5)
C(9) 0.0499(7) 0.0531(7) 0.0487(7) 0.0092(6) 0.0105(6) 0.0065(6)
C(10) 0.0392(6) 0.0520(7) 0.0496(7) 0.0032(5) 0.0020(5) 0.0111(6)
C(11) 0.0645(9) 0.0582(9) 0.0705(9) -0.0109(7) -0.0162(7) 0.0104(8)
C(12) 0.0666(9) 0.0618(9) 0.0621(8) 0.0200(7) 0.0090(7) 0.0136(7)
C(13) 0.0559(7) 0.0455(7) 0.0537(7) 0.0113(6) -0.0057(6) 0.0066(5)
C(14) 0.073(1) 0.0563(8) 0.066(1) -0.0009(8) -0.0176(8) 0.0021(7)
C(15) 0.083(1) 0.069(1) 0.097(1) 0.0259(9) 0.0016(9) -0.0162(9)
C(16) 0.123(2) 0.0483(8) 0.075(1) 0.0122(9) -0.0119(9) 0.0167(8)

loop_
_atom_type_symbol
_atom_type_oxidation_number
_atom_type_number_in_cell
_atom_type_scat_dispersion_real
_atom_type_scat_dispersion_imag
_atom_type_scat_source
C 0 32 0.017 0.009
;International Tables for Crystallography
(1992, Vol. C, Table 6.1.1.2)
;
H 0 54 0.000 0.000
;International Tables for Crystallography
(1992, Vol. C, Table 6.1.1.2)
;
O 0 4 0.047 0.032
;International Tables for Crystallography
(1992, Vol. C, Table 6.1.1.2)
;
N 0 2 0.029 0.018
;International Tables for Crystallography
(1992, Vol. C, Table 6.1.1.2)
;

loop_
_geom_angle_atom_site_label_1
_geom_angle_atom_site_label_2
_geom_angle_atom_site_label_3
_geom_angle
_geom_angle_site_symmetry_1
_geom_angle_site_symmetry_2
_geom_angle_site_symmetry_3
_geom_angle_publ_flag
C1 N1 C5 125.1(2) . . . ?
C1 N1 H27 117(1) . . . no
C5 N1 H27 117(1) . . . no
O1 C1 N1 122.6(2) . . . ?
O1 C1 C2 121.5(2) . . . ?
N1 C1 C2 115.9(2) . . . ?
C1 C2 C3 112.3(2) . . . ?
C1 C2 H1 107(1) . . . no
C1 C2 H2 109(1) . . . no
C3 C2 H1 110(1) . . . no
C3 C2 H2 109(1) . . . no
H1 C2 H2 109(2) . . . no
C2 C3 C4 109.0(2) . . . ?
C2 C3 C11 110.3(2) . . . ?
C2 C3 C12 109.7(2) . . . ?
C4 C3 C11 110.6(2) . . . ?
C4 C3 C12 107.8(2) . . . ?
C11 C3 C12 109.3(2) . . . ?
O2 C4 C3 121.3(2) . . . ?
O2 C4 C5 119.2(2) . . . ?
C3 C4 C5 119.5(2) . . . ?
N1 C5 C4 110.1(1) . . . ?
N1 C5 C6 109.3(1) . . . ?
N1 C5 C10 110.5(1) . . . ?
C4 C5 C6 110.1(2) . . . ?
C4 C5 C10 108.1(1) . . . ?
C6 C5 C10 108.8(2) . . . ?
C5 C6 C7 113.7(2) . . . ?
C5 C6 H3 107(1) . . . no
C5 C6 H4 109(1) . . . no
C7 C6 H3 110(1) . . . no
C7 C6 H4 111(1) . . . no
H3 C6 H4 106(2) . . . no
C6 C7 C8 113.2(2) . . . ?
C6 C7 H5 106(1) . . . no
C6 C7 H6 110(1) . . . no
C8 C7 H5 111(1) . . . no
C8 C7 H6 107(1) . . . no
H5 C7 H6 108(1) . . . no
C7 C8 C9 108.7(2) . . . ?
C7 C8 C13 113.7(2) . . . ?
C7 C8 H7 106(1) . . . no
C9 C8 C13 114.2(2) . . . ?
C9 C8 H7 108(1) . . . no
C13 C8 H7 106(1) . . . no
C8 C9 C10 112.5(2) . . . ?
C8 C9 H8 112(1) . . . no
C8 C9 H9 110(1) . . . no
C10 C9 H8 108(1) . . . no
C10 C9 H9 109(1) . . . no
H8 C9 H9 106(2) . . . no
C5 C10 C9 111.9(2) . . . ?
C5 C10 H10 109(1) . . . no
C5 C10 H11 108(1) . . . no
C9 C10 H10 110(1) . . . no
C9 C10 H11 109(1) . . . no
H10 C10 H11 109(2) . . . no
C3 C11 H12 109(1) . . . no
C3 C11 H13 106(1) . . . no
C3 C11 H14 111(1) . . . no
H12 C11 H13 112(2) . . . no
H12 C11 H14 109(2) . . . no
H13 C11 H14 108(2) . . . no
C3 C12 H15 112(1) . . . no
C3 C12 H16 109(1) . . . no
C3 C12 H17 109(1) . . . no
H15 C12 H16 103(2) . . . no
H15 C12 H17 108(2) . . . no
H16 C12 H17 116(2) . . . no
C8 C13 C14 112.3(2) . . . ?
C8 C13 C15 109.6(2) . . . ?
C8 C13 C16 110.2(2) . . . ?
C14 C13 C15 108.2(2) . . . ?
C14 C13 C16 108.3(2) . . . ?
C15 C13 C16 108.2(2) . . . ?
C13 C14 H18 111(1) . . . no
C13 C14 H19 112(1) . . . no
C13 C14 H20 108(1) . . . no
H18 C14 H19 108(2) . . . no
H18 C14 H20 110(2) . . . no
H19 C14 H20 107(2) . . . no
C13 C15 H21 109(2) . . . no
C13 C15 H22 111(1) . . . no
C13 C15 H23 112(1) . . . no
H21 C15 H22 109(2) . . . no
H21 C15 H23 111(2) . . . no
H22 C15 H23 105(2) . . . no
C13 C16 H24 111(2) . . . no
C13 C16 H25 114(2) . . . no
C13 C16 H26 110(1) . . . no
H24 C16 H25 105(2) . . . no
H24 C16 H26 109(2) . . . no
H25 C16 H26 107(2) . . . no

loop_
_geom_bond_atom_site_label_1
_geom_bond_atom_site_label_2
_geom_bond_distance
_geom_bond_site_symmetry_1
_geom_bond_site_symmetry_2
_geom_bond_publ_flag
O1 C1 1.234(2) . . ?
O2 C4 1.214(2) . . ?
N1 C1 1.333(2) . . ?
N1 C5 1.472(2) . . ?
N1 H27 0.81(2) . . no
C1 C2 1.501(3) . . ?
C2 C3 1.526(3) . . ?
C2 H1 0.99(2) . . no
C2 H2 0.97(2) . . no
C3 C4 1.518(2) . . ?
C3 C11 1.522(3) . . ?
C3 C12 1.533(3) . . ?
C4 C5 1.530(2) . . ?
C5 C6 1.530(2) . . ?
C5 C10 1.540(3) . . ?
C6 C7 1.519(3) . . ?
C6 H3 0.95(2) . . no
C6 H4 0.96(2) . . no
C7 C8 1.529(3) . . ?
C7 H5 1.00(2) . . no
C7 H6 0.96(2) . . no
C8 C9 1.526(3) . . ?
C8 C13 1.551(3) . . ?
C8 H7 0.95(2) . . no
C9 C10 1.523(3) . . ?
C9 H8 0.96(2) . . no
C9 H9 0.98(2) . . no
C10 H10 0.99(2) . . no
C10 H11 0.96(2) . . no
C11 H12 0.92(2) . . no
C11 H13 0.98(2) . . no
C11 H14 0.99(2) . . no
C12 H15 1.04(2) . . no
C12 H16 1.00(2) . . no
C12 H17 0.95(2) . . no
C13 C14 1.527(3) . . ?
C13 C15 1.529(3) . . ?
C13 C16 1.521(3) . . ?
C14 H18 0.97(2) . . no
C14 H19 1.00(2) . . no
C14 H20 0.99(2) . . no
C15 H21 0.91(3) . . no
C15 H22 1.00(2) . . no
C15 H23 1.06(2) . . no
C16 H24 0.96(2) . . no
C16 H25 0.97(3) . . no
C16 H26 0.98(2) . . no

loop_
_geom_contact_atom_site_label_1
_geom_contact_atom_site_label_2
_geom_contact_distance
_geom_contact_site_symmetry_1
_geom_contact_site_symmetry_2
_geom_contact_publ_flag
O1 N1 2.949(2) . 2_556 no
O1 C7 3.384(2) . 2_556 no
O1 O1 3.446(3) . 2_556 no
O1 C14 3.562(3) . 2_556 no
O1 C12 3.583(3) . 1_554 no
O2 C2 3.513(3) . 1_556 no

loop_
_geom_torsion_atom_site_label_1
_geom_torsion_atom_site_label_2
_geom_torsion_atom_site_label_3
_geom_torsion_atom_site_label_4
_geom_torsion_site_symmetry_1
_geom_torsion_site_symmetry_2
_geom_torsion_site_symmetry_3
_geom_torsion_site_symmetry_4
_geom_torsion
_geom_torsion_publ_flag
O1 C1 N1 C5 . . . . 171.8(2) no
O1 C1 C2 C3 . . . . 139.7(2) no
O2 C4 C3 C2 . . . . 152.4(2) no
O2 C4 C3 C11 . . . . 30.9(3) no
O2 C4 C3 C12 . . . . -88.5(2) no
O2 C4 C5 N1 . . . . 165.6(2) no
O2 C4 C5 C6 . . . . 45.0(2) no
O2 C4 C5 C10 . . . . -73.7(2) no
N1 C1 C2 C3 . . . . -38.9(3) no
N1 C5 C4 C3 . . . . -14.9(2) no
N1 C5 C6 C7 . . . . 68.2(2) no
N1 C5 C10 C9 . . . . -65.7(2) no
C1 N1 C5 C4 . . . . 36.7(2) no
C1 N1 C5 C6 . . . . 157.7(2) no
C1 N1 C5 C10 . . . . -82.6(2) no
C1 C2 C3 C4 . . . . 54.6(2) no
C1 C2 C3 C11 . . . . 176.2(2) no
C1 C2 C3 C12 . . . . -63.3(2) no
C2 C1 N1 C5 . . . . -9.6(3) no
C2 C3 C4 C5 . . . . -27.0(2) no
C3 C4 C5 C6 . . . . -135.5(2) no
C3 C4 C5 C10 . . . . 105.8(2) no
C4 C5 C6 C7 . . . . -170.8(2) no
C4 C5 C10 C9 . . . . 173.8(2) no
C5 C4 C3 C11 . . . . -148.5(2) no
C5 C4 C3 C12 . . . . 92.1(2) no
C5 C6 C7 C8 . . . . 54.1(2) no
C5 C10 C9 C8 . . . . -58.3(2) no
C6 C5 C10 C9 . . . . 54.3(2) no
C6 C7 C8 C9 . . . . -53.3(2) no
C6 C7 C8 C13 . . . . 178.3(2) no
C7 C6 C5 C10 . . . . -52.5(2) no
C7 C8 C9 C10 . . . . 55.7(2) no
C7 C8 C13 C14 . . . . 62.5(2) no
C7 C8 C13 C15 . . . . -177.2(2) no
C7 C8 C13 C16 . . . . -58.3(2) no
C9 C8 C13 C14 . . . . -63.0(2) no
C9 C8 C13 C15 . . . . 57.3(3) no
C9 C8 C13 C16 . . . . 176.2(2) no
C10 C9 C8 C13 . . . . -176.2(2) no

loop_
_cod_related_entry_id
_cod_related_entry_database
_cod_related_entry_code
1 ChemSpider 9153573
